data_1502451
loop_
_publ_author_name
'Samarakoon, Thiwanka B.'
'Loh, Joanna K.'
'Rolfe, Alan'
'Le, Lisa S.'
'Yoon, Sun Young'
'Lushington, Gerald H.'
'Hanson, Paul R.'

_publ_section_title
;
 A modular reaction pairing approach to the diversity-oriented synthesis
 of fused- and bridged-polycyclic sultams.
;
_journal_issue 19
_journal_name_full 'Organic letters'
_journal_page_first 5148
_journal_page_last 5151
_journal_paper_doi 10.1021/ol201962n
_journal_volume 13
_journal_year 2011
_chemical_formula_sum 'C11 H12 Br N O3 S'
_chemical_formula_weight 318.19
_chemical_name_systematic
; 
 ? 
;
_space_group_IT_number 15
_symmetry_cell_setting monoclinic
_symmetry_space_group_name_Hall '-C 2yc'
_symmetry_space_group_name_H-M 'C 1 2/c 1'
_atom_sites_solution_hydrogens difmap
_atom_sites_solution_primary direct
_atom_sites_solution_secondary difmap
_audit_creation_method SHELXTL
_cell_angle_alpha 90.00
_cell_angle_beta 109.771(2)
_cell_angle_gamma 90.00
_cell_formula_units_Z 8
_cell_length_a 25.372(4)
_cell_length_b 6.9965(11)
_cell_length_c 13.992(2)
_cell_measurement_reflns_used 6891
_cell_measurement_temperature 100(2)
_cell_measurement_theta_max 29.14
_cell_measurement_theta_min 2.66
_cell_volume 2337.4(6)
_computing_cell_refinement 'Bruker SAINT'
_computing_data_collection 'Bruker SMART'
_computing_data_reduction 'Bruker SAINT'
_computing_molecular_graphics 'Bruker SHELXTL'
_computing_publication_material 'Bruker SHELXTL'
_computing_structure_refinement 'Bruker SHELXTL'
_computing_structure_solution 'Bruker SHELXTL'
_diffrn_ambient_temperature 100(2)
_diffrn_measured_fraction_theta_full 0.942
_diffrn_measured_fraction_theta_max 0.942
_diffrn_measurement_device_type 'Bruker SMART APEX CCD area detector'
_diffrn_measurement_method 'phi and omega scans'
_diffrn_radiation_monochromator graphite
_diffrn_radiation_source 'fine-focus sealed tube'
_diffrn_radiation_type MoK\a
_diffrn_radiation_wavelength 0.71073
_diffrn_reflns_av_R_equivalents 0.0491
_diffrn_reflns_av_sigmaI/netI 0.0308
_diffrn_reflns_limit_h_max 33
_diffrn_reflns_limit_h_min -33
_diffrn_reflns_limit_k_max 9
_diffrn_reflns_limit_k_min -9
_diffrn_reflns_limit_l_max 19
_diffrn_reflns_limit_l_min -18
_diffrn_reflns_number 10431
_diffrn_reflns_theta_full 29.14
_diffrn_reflns_theta_max 29.14
_diffrn_reflns_theta_min 2.99
_diffrn_standards_decay_% 0.00
_exptl_absorpt_coefficient_mu 3.691
_exptl_absorpt_correction_T_max 1.000
_exptl_absorpt_correction_T_min 0.631
_exptl_absorpt_correction_type multi-scan
_exptl_crystal_colour Colorless
_exptl_crystal_density_diffrn 1.808
_exptl_crystal_density_method 'not measured'
_exptl_crystal_description 'Rectangular parallelepiped'
_exptl_crystal_F_000 1280
_exptl_crystal_size_max 0.42
_exptl_crystal_size_mid 0.34
_exptl_crystal_size_min 0.24
_refine_diff_density_max 0.709
_refine_diff_density_min -0.465
_refine_diff_density_rms 0.117
_refine_ls_extinction_method none
_refine_ls_goodness_of_fit_ref 1.060
_refine_ls_hydrogen_treatment refall
_refine_ls_matrix_type full
_refine_ls_number_parameters 202
_refine_ls_number_reflns 2972
_refine_ls_number_restraints 0
_refine_ls_restrained_S_all 1.060
_refine_ls_R_factor_all 0.0305
_refine_ls_R_factor_gt 0.0282
_refine_ls_shift/su_max 0.001
_refine_ls_shift/su_mean 0.000
_refine_ls_structure_factor_coef Fsqd
_refine_ls_weighting_details 'calc w=1/[\s^2^(Fo^2^)+(0.0561P)^2^+0.0000P] where P=(Fo^2^+2Fc^2^)/3'
_refine_ls_weighting_scheme calc
_refine_ls_wR_factor_gt 0.0793
_refine_ls_wR_factor_ref 0.0802
_reflns_number_gt 2702
_reflns_number_total 2972
_reflns_threshold_expression >2sigma(I)
_cod_data_source_file ol201962n_si_002.cif
_cod_data_source_block k37i
_cod_depositor_comments
;
The following automatic conversions were performed:

'_symmetry_cell_setting' value 'Monoclinic' changed to 'monoclinic'
according to /home/saulius/struct/CIF-dictionaries/cif_core.dic
dictionary named 'cif_core.dic' version 2.4.1 from 2010-06-29.

Automatic conversion script
Id: cif_fix_values 1715 2011-07-08 13:25:40Z adriana 
;
_cod_original_cell_volume 2337.3(6)
_cod_original_sg_symbol_H-M C2/c
_cod_database_code 1502451

loop_
_symmetry_equiv_pos_as_xyz
'x, y, z'
'-x, y, -z+1/2'
'x+1/2, y+1/2, z'
'-x+1/2, y+1/2, -z+1/2'
'-x, -y, -z'
'x, -y, z-1/2'
'-x+1/2, -y+1/2, -z'
'x+1/2, -y+1/2, z-1/2'

loop_
_atom_site_label
_atom_site_type_symbol
_atom_site_fract_x
_atom_site_fract_y
_atom_site_fract_z
_atom_site_U_iso_or_equiv
_atom_site_adp_type
_atom_site_occupancy
_atom_site_symmetry_multiplicity
_atom_site_calc_flag
Br Br 0.032697(7) 0.54188(3) 0.648646(14) 0.02466(9) Uani 1 1 d
S S 0.208891(16) -0.06080(5) 0.58694(3) 0.01501(11) Uani 1 1 d
O1 O 0.07700(5) -0.08954(18) 0.49949(9) 0.0185(2) Uani 1 1 d
O2 O 0.26084(5) 0.04036(16) 0.60958(10) 0.0198(3) Uani 1 1 d
O3 O 0.20605(5) -0.22346(18) 0.64762(9) 0.0221(3) Uani 1 1 d
N N 0.19005(5) -0.13131(19) 0.46965(10) 0.0161(3) Uani 1 1 d
C1 C 0.14160(7) -0.2606(2) 0.43482(13) 0.0177(3) Uani 1 1 d
H1A H 0.1441(9) -0.355(4) 0.4802(17) 0.030(6) Uiso 1 1 d
H1B H 0.1426(9) -0.321(3) 0.3748(16) 0.020(5) Uiso 1 1 d
C2 C 0.08732(7) -0.1498(2) 0.40758(12) 0.0178(3) Uani 1 1 d
H2 H 0.0546(8) -0.239(3) 0.3766(13) 0.012(4) Uiso 1 1 d
C3 C 0.08475(8) 0.0120(3) 0.33240(14) 0.0213(3) Uani 1 1 d
H3A H 0.0746(12) -0.044(3) 0.262(2) 0.038(7) Uiso 1 1 d
H3B H 0.0532(9) 0.080(3) 0.3246(16) 0.017(5) Uiso 1 1 d
C4 C 0.13806(8) 0.1320(3) 0.35605(13) 0.0213(3) Uani 1 1 d
H4A H 0.1402(9) 0.190(3) 0.2961(17) 0.029(6) Uiso 1 1 d
H4B H 0.1383(8) 0.219(3) 0.4074(16) 0.018(5) Uiso 1 1 d
C5 C 0.19107(8) 0.0103(3) 0.39185(14) 0.0199(3) Uani 1 1 d
H5A H 0.2210(11) 0.082(4) 0.4157(19) 0.029(6) Uiso 1 1 d
H5B H 0.1967(8) -0.060(3) 0.3362(16) 0.010(5) Uiso 1 1 d
C6 C 0.15834(6) 0.1060(2) 0.59623(11) 0.0143(3) Uani 1 1 d
C7 C 0.10065(7) 0.0728(2) 0.55198(12) 0.0154(3) Uani 1 1 d
C8 C 0.06317(7) 0.2044(2) 0.56742(12) 0.0166(3) Uani 1 1 d
H8 H 0.0263(9) 0.181(3) 0.5397(15) 0.020(5) Uiso 1 1 d
C9 C 0.08384(7) 0.3672(2) 0.62470(12) 0.0163(3) Uani 1 1 d
C10 C 0.14065(7) 0.4046(2) 0.66685(12) 0.0172(3) Uani 1 1 d
H10 H 0.1542(10) 0.520(3) 0.7054(19) 0.019(5) Uiso 1 1 d
C11 C 0.17757(7) 0.2727(2) 0.65144(12) 0.0164(3) Uani 1 1 d
H11 H 0.2157(9) 0.293(3) 0.6823(15) 0.023(5) Uiso 1 1 d

loop_
_atom_site_aniso_label
_atom_site_aniso_U_11
_atom_site_aniso_U_22
_atom_site_aniso_U_33
_atom_site_aniso_U_23
_atom_site_aniso_U_13
_atom_site_aniso_U_12
Br 0.01994(12) 0.02399(13) 0.03158(13) -0.00864(6) 0.01072(8) -0.00017(6)
S 0.01125(19) 0.01491(19) 0.0165(2) 0.00182(13) 0.00159(14) 0.00023(12)
O1 0.0157(5) 0.0188(5) 0.0222(6) -0.0071(5) 0.0081(5) -0.0065(5)
O2 0.0112(6) 0.0201(6) 0.0253(7) -0.0008(4) 0.0024(5) -0.0006(4)
O3 0.0216(6) 0.0203(6) 0.0203(6) 0.0071(5) 0.0017(5) 0.0007(5)
N 0.0152(6) 0.0151(6) 0.0179(7) 0.0003(5) 0.0055(5) 0.0001(5)
C1 0.0174(7) 0.0139(7) 0.0210(8) -0.0025(6) 0.0056(6) -0.0014(6)
C2 0.0152(7) 0.0187(8) 0.0183(8) -0.0060(6) 0.0041(6) -0.0030(6)
C3 0.0191(8) 0.0233(8) 0.0169(8) -0.0006(7) 0.0002(6) 0.0040(7)
C4 0.0255(9) 0.0201(8) 0.0168(8) 0.0033(7) 0.0054(6) 0.0000(7)
C5 0.0212(9) 0.0203(8) 0.0202(9) 0.0007(7) 0.0096(7) -0.0027(7)
C6 0.0122(7) 0.0170(7) 0.0132(7) 0.0006(6) 0.0037(5) -0.0015(6)
C7 0.0154(7) 0.0161(7) 0.0134(7) -0.0010(5) 0.0032(6) -0.0045(6)
C8 0.0123(7) 0.0215(8) 0.0159(7) -0.0016(6) 0.0044(6) -0.0037(6)
C9 0.0167(7) 0.0163(7) 0.0178(7) -0.0009(6) 0.0085(6) -0.0008(6)
C10 0.0190(8) 0.0172(7) 0.0149(7) -0.0023(6) 0.0048(6) -0.0047(6)
C11 0.0135(7) 0.0202(8) 0.0138(7) 0.0001(6) 0.0023(5) -0.0041(6)

loop_
_atom_type_symbol
_atom_type_description
_atom_type_scat_dispersion_real
_atom_type_scat_dispersion_imag
_atom_type_scat_source
C C 0.0033 0.0016 'International Tables Vol C Tables 4.2.6.8 and 6.1.1.4'
H H 0.0000 0.0000 'International Tables Vol C Tables 4.2.6.8 and 6.1.1.4'
N N 0.0061 0.0033 'International Tables Vol C Tables 4.2.6.8 and 6.1.1.4'
O O 0.0106 0.0060 'International Tables Vol C Tables 4.2.6.8 and 6.1.1.4'
S S 0.1246 0.1234 'International Tables Vol C Tables 4.2.6.8 and 6.1.1.4'
Br Br -0.2901 2.4595 'International Tables Vol C Tables 4.2.6.8 and 6.1.1.4'

loop_
_geom_angle_atom_site_label_1
_geom_angle_atom_site_label_2
_geom_angle_atom_site_label_3
_geom_angle
O2 S O3 119.13(7)
O2 S N 107.92(8)
O3 S N 107.48(8)
O2 S C6 107.04(7)
O3 S C6 107.24(8)
N S C6 107.55(7)
C7 O1 C2 122.23(13)
C1 N C5 112.89(13)
C1 N S 116.71(11)
C5 N S 117.91(11)
N C1 C2 110.87(13)
N C1 H1A 111.4(15)
C2 C1 H1A 113.1(14)
N C1 H1B 107.3(13)
C2 C1 H1B 107.5(13)
H1A C1 H1B 106.3(19)
O1 C2 C1 110.22(13)
O1 C2 C3 114.42(14)
C1 C2 C3 112.05(14)
O1 C2 H2 101.0(10)
C1 C2 H2 109.6(11)
C3 C2 H2 108.9(10)
C4 C3 C2 115.33(14)
C4 C3 H3A 109.7(16)
C2 C3 H3A 108.9(14)
C4 C3 H3B 114.7(14)
C2 C3 H3B 107.6(13)
H3A C3 H3B 99(2)
C5 C4 C3 112.41(15)
C5 C4 H4A 102.7(14)
C3 C4 H4A 110.7(13)
C5 C4 H4B 109.5(12)
C3 C4 H4B 107.3(13)
H4A C4 H4B 114.3(19)
N C5 C4 112.50(14)
N C5 H5A 109.5(16)
C4 C5 H5A 111.0(16)
N C5 H5B 107.1(11)
C4 C5 H5B 111.8(12)
H5A C5 H5B 104.7(19)
C11 C6 C7 120.07(15)
C11 C6 S 117.76(11)
C7 C6 S 122.15(12)
O1 C7 C8 115.56(14)
O1 C7 C6 125.05(15)
C8 C7 C6 119.19(15)
C9 C8 C7 119.17(14)
C9 C8 H8 122.3(13)
C7 C8 H8 118.6(13)
C10 C9 C8 122.40(15)
C10 C9 Br 118.66(12)
C8 C9 Br 118.93(12)
C11 C10 C9 118.03(15)
C11 C10 H10 120.8(14)
C9 C10 H10 121.2(14)
C10 C11 C6 121.10(14)
C10 C11 H11 118.6(14)
C6 C11 H11 120.2(14)

loop_
_geom_bond_atom_site_label_1
_geom_bond_atom_site_label_2
_geom_bond_distance
Br C9 1.8931(16)
S O2 1.4340(13)
S O3 1.4361(12)
S N 1.6231(14)
S C6 1.7710(16)
O1 C7 1.3752(19)
O1 C2 1.4588(19)
N C1 1.470(2)
N C5 1.479(2)
C1 C2 1.513(2)
C1 H1A 0.90(2)
C1 H1B 0.95(2)
C2 C3 1.531(3)
C2 H2 1.012(18)
C3 C4 1.530(3)
C3 H3A 1.01(3)
C3 H3B 0.91(2)
C4 C5 1.526(3)
C4 H4A 0.95(2)
C4 H4B 0.94(2)
C5 H5A 0.88(3)
C5 H5B 0.97(2)
C6 C11 1.393(2)
C6 C7 1.402(2)
C7 C8 1.392(2)
C8 C9 1.390(2)
C8 H8 0.90(2)
C9 C10 1.385(2)
C10 C11 1.383(2)
C10 H10 0.97(2)
C11 H11 0.93(2)

loop_
_geom_torsion_atom_site_label_1
_geom_torsion_atom_site_label_2
_geom_torsion_atom_site_label_3
_geom_torsion_atom_site_label_4
_geom_torsion
O2 S N C1 171.97(11)
O3 S N C1 42.32(13)
C6 S N C1 -72.86(13)
O2 S N C5 -48.62(14)
O3 S N C5 -178.28(12)
C6 S N C5 66.55(13)
C5 N C1 C2 -60.30(18)
S N C1 C2 81.07(15)
C7 O1 C2 C1 83.40(18)
C7 O1 C2 C3 -44.0(2)
N C1 C2 O1 -75.89(17)
N C1 C2 C3 52.76(18)
O1 C2 C3 C4 81.84(19)
C1 C2 C3 C4 -44.6(2)
C2 C3 C4 C5 41.2(2)
C1 N C5 C4 57.30(19)
S N C5 C4 -83.57(16)
C3 C4 C5 N -46.4(2)
O2 S C6 C11 -19.85(15)
O3 S C6 C11 109.06(13)
N S C6 C11 -135.60(12)
O2 S C6 C7 161.47(13)
O3 S C6 C7 -69.62(15)
N S C6 C7 45.72(15)
C2 O1 C7 C8 124.62(16)
C2 O1 C7 C6 -60.5(2)
C11 C6 C7 O1 -177.28(15)
S C6 C7 O1 1.4(2)
C11 C6 C7 C8 -2.6(2)
S C6 C7 C8 176.09(12)
O1 C7 C8 C9 176.42(14)
C6 C7 C8 C9 1.2(2)
C7 C8 C9 C10 0.4(2)
C7 C8 C9 Br -178.20(12)
C8 C9 C10 C11 -0.6(2)
Br C9 C10 C11 177.97(12)
C9 C10 C11 C6 -0.8(2)
C7 C6 C11 C10 2.4(2)
S C6 C11 C10 -176.35(13)
